data_2006660
loop_
_publ_author_name
'Angel Dago Morales'
'Ram\'on Pom\'es Hern\'andez'
'Francisco Coll Manchado'
'Mar\'ia Teresa Hechavarr\'ia Fonseca'
'Graciela Punte'
'Gustavo Echeverr\'ia'

_publ_section_title
;
 (25<i>R</i>)-5\b-Hydroxyspirost-2-en-6-one
;
_journal_issue 11
_journal_name_full 'Acta Crystallographica Section C'
_journal_page_first 1705
_journal_page_last 1706
_journal_paper_doi 10.1107/S0108270197006501
_journal_volume 53
_journal_year 1997
_chemical_formula_moiety 'C27 H40 O4'
_chemical_formula_structural 'C27 H40 O4'
_chemical_formula_sum 'C27 H40 O4'
_chemical_formula_weight 428.59
_chemical_melting_point 166.80(10)
_chemical_name_systematic
;
 (25R)-5\b-hydroxy-spirost-2-en-6-one
;
_space_group_IT_number 4
_symmetry_cell_setting monoclinic
_symmetry_space_group_name_Hall 'P 2yb'
_symmetry_space_group_name_H-M 'P 1 21 1'
_audit_creation_method SHELXL
_cell_angle_alpha 90.00
_cell_angle_beta 97.61(2)
_cell_angle_gamma 90.00
_cell_formula_units_Z 2
_cell_length_a 11.667(2)
_cell_length_b 7.182(4)
_cell_length_c 14.337(3)
_cell_measurement_reflns_used 25
_cell_measurement_temperature 293(2)
_cell_measurement_theta_max 15
_cell_measurement_theta_min 5
_cell_volume 1190.8(7)
_computing_cell_refinement 'CAD-4 Software'
_computing_data_collection 'CAD-4 Software (Enraf-Nonius, 1993)'
_computing_data_reduction 'MolEN (Fair, 1990)'
_computing_molecular_graphics SHELXTL/Plus
_computing_publication_material SHELXL93
_computing_structure_refinement SHELXL93
_computing_structure_solution SHELXTL/Plus
_diffrn_ambient_temperature 293(2)
_diffrn_measurement_device 'Enraf-Nonius CAD-4 diffractometer'
_diffrn_measurement_method '\w-2\q scan technique'
_diffrn_radiation_monochromator graphite
_diffrn_radiation_source 'fine-focus sealed tube'
_diffrn_radiation_type MoK\a
_diffrn_radiation_wavelength 0.71069
_diffrn_reflns_av_R_equivalents 0.0585
_diffrn_reflns_av_sigmaI/netI 0.1224
_diffrn_reflns_limit_h_max 16
_diffrn_reflns_limit_h_min -16
_diffrn_reflns_limit_k_max 10
_diffrn_reflns_limit_k_min -1
_diffrn_reflns_limit_l_max 20
_diffrn_reflns_limit_l_min 0
_diffrn_reflns_number 4172
_diffrn_reflns_theta_max 29.98
_diffrn_reflns_theta_min 1.76
_diffrn_standards_decay_% 3.1
_diffrn_standards_interval_count 200
_diffrn_standards_interval_time 60
_diffrn_standards_number 2
_exptl_absorpt_coefficient_mu 0.078
_exptl_absorpt_correction_T_max 0.999
_exptl_absorpt_correction_T_min 0.971
_exptl_absorpt_correction_type 'empirical, via \y scan (SHELXTL/Plus; Sheldrick, 1990)'
_exptl_crystal_colour colourless
_exptl_crystal_density_diffrn 1.195
_exptl_crystal_density_method 'not measured'
_exptl_crystal_description prismatic
_exptl_crystal_F_000 468
_exptl_crystal_size_max 0.4
_exptl_crystal_size_mid 0.4
_exptl_crystal_size_min 0.1
_refine_diff_density_max 0.238
_refine_diff_density_min -0.252
_refine_ls_abs_structure_details
;this X-ray analysis does not determine the absolute stereochemistry, which
 was
known from chemical studies. 16 Friedel pairs were used in the
 refinement
(Flack, 1983)
;
_refine_ls_abs_structure_Flack -2(5)
_refine_ls_extinction_coef 0.008(4)
_refine_ls_extinction_method 'SHELXL93 (Sheldrick, 1993)'
_refine_ls_goodness_of_fit_all 0.986
_refine_ls_goodness_of_fit_obs 0.901
_refine_ls_hydrogen_treatment 'H atoms: see text'
_refine_ls_matrix_type full
_refine_ls_number_parameters 285
_refine_ls_number_reflns 4023
_refine_ls_number_restraints 1
_refine_ls_restrained_S_all 0.990
_refine_ls_restrained_S_obs 0.900
_refine_ls_R_factor_all 0.2286
_refine_ls_R_factor_obs .0703
_refine_ls_shift/esd_max 0.031
_refine_ls_shift/esd_mean 0.002
_refine_ls_structure_factor_coef Fsqd
_refine_ls_weighting_details 'w = 1/[\s^2^(Fo^2^)+(0.1344P)^2^+2.2491P] where P=(Fo^2^+2Fc^2^)/3'
_refine_ls_weighting_scheme calc
_refine_ls_wR_factor_all 0.3332
_refine_ls_wR_factor_obs .1754
_reflns_number_observed 1432
_reflns_number_total 4026
_reflns_observed_criterion >2sigma(I)
_cod_data_source_file fg1242.cif
_cod_data_source_block C27H40O4
_cod_depositor_comments
;
The following automatic conversions were performed:

'_chemical_melting_point' value '166.7-166.9' was changed to
'166.80(10)' - the average value was taken and precision was
estimated.

Automatic conversion script
Id: cif_fix_values 1646 2011-03-28 12:23:43Z adriana 

The following automatic conversions were performed:

'_chemical_melting_point' value '166.7-166.9' was changed to
'166.80(10)' - the average value was taken and precision was
estimated.

Automatic conversion script
Id: cif_fix_values 1715 2011-07-08 13:25:40Z adriana 

The following automatic conversions were performed:

'_refine_ls_weighting_scheme' value 'calc w =
1/[\s^2^(Fo^2^)+(0.1344P)^2^+2.2491P] where P=(Fo^2^+2Fc^2^)/3' was
changed to 'calc'. New tag '_refine_ls_weighting_details' was
created. The value of the new tag was set to 'w =
1/[\s^2^(Fo^2^)+(0.1344P)^2^+2.2491P] where P=(Fo^2^+2Fc^2^)/3'.

Automatic conversion script
Id: cif_fix_values 3143 2015-03-26 13:38:13Z robertas 
;
_cod_original_sg_symbol_H-M 'P 21'
_cod_database_code 2006660

loop_
_symmetry_equiv_pos_as_xyz
'x, y, z'
'-x, y+1/2, -z'

loop_
_atom_site_aniso_label
_atom_site_aniso_U_11
_atom_site_aniso_U_22
_atom_site_aniso_U_33
_atom_site_aniso_U_12
_atom_site_aniso_U_13
_atom_site_aniso_U_23
C1 .054(5) .069(8) .060(6) -.004(6) -.013(5) .014(6)
C2 .071(7) .128(14) .069(7) .019(9) .030(6) .044(10)
C3 .089(9) .129(15) .077(9) .043(10) .028(7) .011(10)
C4 .086(8) .082(9) .049(6) .024(8) .005(5) -.003(7)
C5 .057(5) .049(6) .035(4) -.003(5) -.004(4) -.004(4)
C6 .073(7) .055(7) .052(6) -.012(5) -.011(5) -.016(5)
C7 .095(7) .037(5) .056(6) -.011(6) -.002(5) -.001(5)
C8 .052(5) .039(5) .035(4) .000(4) -.002(4) .003(4)
C9 .038(4) .043(5) .038(4) .000(4) -.006(3) .002(4)
C10 .046(4) .041(5) .046(5) -.003(4) .006(4) -.001(4)
C11 .062(5) .045(5) .054(5) -.015(5) -.007(4) .004(5)
C12 .051(5) .045(6) .048(5) -.015(4) -.004(4) .011(5)
C13 .043(4) .030(4) .035(4) -.005(4) .001(3) -.001(4)
C14 .056(5) .031(4) .036(4) -.003(4) .000(4) -.005(4)
C15 .086(6) .037(5) .042(5) -.008(5) -.009(4) .004(5)
C16 .068(5) .033(4) .045(5) .003(5) .002(4) .002(5)
C17 .047(4) .030(4) .034(4) -.002(4) .004(3) -.003(4)
C18 .046(5) .059(6) .051(5) .009(5) .004(4) -.010(5)
C19 .052(5) .064(7) .062(6) .008(6) .000(4) -.014(6)
C20 .051(5) .028(4) .042(4) .003(4) -.005(4) .000(4)
C21 .059(5) .041(5) .061(6) -.006(5) -.003(4) -.001(5)
C22 .046(5) .044(5) .040(5) .008(4) .004(4) -.003(4)
C23 .053(5) .051(6) .042(5) .005(5) .003(4) -.005(5)
C24 .054(5) .049(6) .047(5) -.009(5) .009(4) -.006(5)
C25 .053(5) .047(5) .047(5) -.001(5) -.001(4) .011(5)
C26 .060(5) .042(5) .053(5) .004(5) .003(4) .010(5)
C27 .093(8) .066(8) .079(8) -.005(7) .003(6) .030(7)
O1 .071(4) .070(5) .058(4) -.006(4) -.022(4) -.001(4)
O2 .095(5) .090(7) .078(5) -.045(6) -.024(4) .019(5)
O3 .054(3) .043(3) .044(3) -.005(3) -.002(2) .004(3)
O4 .053(3) .037(3) .051(3) .011(3) .011(3) .004(3)

loop_
_atom_site_label
_atom_site_fract_x
_atom_site_fract_y
_atom_site_fract_z
_atom_site_U_iso_or_equiv
_atom_site_thermal_displace_type
_atom_site_calc_flag
_atom_site_refinement_flags
_atom_site_occupancy
_atom_site_disorder_group
_atom_site_type_symbol
C1 .6168(8) .7643(17) -.3563(7) .063(3) Uani d . 1 . C
H1A .5526 .8188 -.3972 .070(5) Uiso calc R 1 . H
H1B .6551 .8640 -.3186 .070(5) Uiso calc R 1 . H
C2 .6992(10) .685(3) -.4154(9) .088(5) Uani d . 1 . C
H2 .7509 .766 -.4389 .070(5) Uiso calc R 1 . H
C3 .7039(12) .505(3) -.4370(10) .097(5) Uani d . 1 . C
H3 .7557 .466 -.4771 .070(5) Uiso calc R 1 . H
C4 .6294(10) .366(2) -.3993(8) .072(3) Uani d . 1 . C
H4A .6769 .289 -.3542 .070(5) Uiso calc R 1 . H
H4B .5959 .287 -.4504 .070(5) Uiso calc R 1 . H
C5 .5324(8) .4494(14) -.3517(6) .048(2) Uani d . 1 . C
C6 .4876(10) .3035(16) -.2871(7) .062(3) Uani d . 1 . C
C7 .5681(10) .2450(15) -.2021(7) .064(3) Uani d . 1 . C
H7A .6313 .1735 -.2217 .070(5) Uiso calc R 1 . H
H7B .5271 .1659 -.1628 .070(5) Uiso calc R 1 . H
C8 .6172(7) .4163(12) -.1447(6) .043(2) Uani d . 1 . C
H8 .5551 .4715 -.1139 .070(5) Uiso calc R 1 . H
C9 .6628(7) .5660(14) -.2083(6) .041(2) Uani d . 1 . C
H9 .7257 .5083 -.2371 .070(5) Uiso calc R 1 . H
C10 .5685(7) .6254(13) -.2907(6) .044(2) Uani d . 1 . C
C11 .7153(8) .7300(15) -.1499(7) .055(2) Uani d . 1 . C
H11A .6544 .7947 -.1231 .070(5) Uiso calc R 1 . H
H11B .7486 .8164 -.1908 .070(5) Uiso calc R 1 . H
C12 .8097(7) .6707(13) -.0695(6) .049(2) Uani d . 1 . C
H12A .8754 .6205 -.0962 .070(5) Uiso calc R 1 . H
H12B .8358 .7789 -.0321 .070(5) Uiso calc R 1 . H
C13 .7646(6) .5255(12) -.0069(5) .036(2) Uani d . 1 . C
C14 .7149(8) .3621(13) -.0695(6) .042(2) Uani d . 1 . C
H14 .7780 .3192 -.1031 .070(5) Uiso calc R 1 . H
C15 .6975(8) .2081(15) .0022(6) .057(2) Uani d . 1 . C
H15A .6304 .2325 .0336 .070(5) Uiso calc R 1 . H
H15B .6897 .0865 -.0274 .070(5) Uiso calc R 1 . H
C16 .8089(8) .2235(14) .0697(6) .049(2) Uani d . 1 . C
H16 .8635 .1265 .0562 .070(5) Uiso calc R 1 . H
C17 .8614(7) .4200(12) .0570(5) .037(2) Uani d . 1 . C
H17 .9296 .4080 .0243 .070(5) Uiso calc R 1 . H
C18 .6761(7) .6108(16) .0497(6) .052(2) Uani d . 1 . C
H18A .6487 .5170 .0891 .070(5) Uiso calc R 1 . H
H18B .6124 .6593 .0076 .070(5) Uiso calc R 1 . H
H18C .7117 .7097 .0883 .070(5) Uiso calc R 1 . H
C19 .4644(7) .7110(18) -.2549(7) .060(3) Uani d . 1 . C
H19A .4333 .6248 -.2136 .070(5) Uiso calc R 1 . H
H19B .4067 .7391 -.3072 .070(5) Uiso calc R 1 . H
H19C .4870 .8235 -.2212 .070(5) Uiso calc R 1 . H
C20 .8992(7) .4873(12) .1591(6) .041(2) Uani d . 1 . C
H20 .8440 .5820 .1741 .070(5) Uiso calc R 1 . H
C21 1.0192(7) .5718(15) .1743(7) .055(2) Uani d . 1 . C
H21A 1.0213 .6792 .1347 .070(5) Uiso calc R 1 . H
H21B 1.0745 .4818 .1588 .070(5) Uiso calc R 1 . H
H21C 1.0377 .6081 .2389 .070(5) Uiso calc R 1 . H
C22 .8832(7) .3139(13) .2183(6) .043(2) Uani d . 1 . C
C23 .8524(8) .3485(15) .3156(6) .049(2) Uani d . 1 . C
H23A .7780 .4105 .3109 .070(5) Uiso calc R 1 . H
H23B .9097 .4299 .3497 .070(5) Uiso calc R 1 . H
C24 .8470(7) .1655(14) .3701(6) .050(2) Uani d . 1 . C
H24A .8346 .1923 .4344 .070(5) Uiso calc R 1 . H
H24B .7825 .0912 .3412 .070(5) Uiso calc R 1 . H
C25 .9576(7) .0580(15) .3703(6) .050(2) Uani d . 1 . C
H25 1.0213 .1274 .4059 .070(5) Uiso calc R 1 . H
C26 .9815(8) .0340(14) .2702(6) .052(2) Uani d . 1 . C
H26A 1.0539 -.0323 .2700 .070(5) Uiso calc R 1 . H
H26B .9206 -.0407 .2360 .070(5) Uiso calc R 1 . H
C27 .9489(11) -.1336(18) .4143(8) .080(4) Uani d . 1 . C
H27A .9338 -.1200 .4782 .070(5) Uiso calc R 1 . H
H27B 1.0204 -.1994 .4134 .070(5) Uiso calc R 1 . H
H27C .8871 -.2023 .3791 .070(5) Uiso calc R 1 . H
O1 .4411(6) .5005(12) -.4224(5) .069(2) Uani d . 1 . O
H1 .375(9) .425(17) -.434(7) .070(5) Uiso d . 1 . H
O2 .3913(7) .2389(14) -.3067(5) .091(3) Uani d . 1 . O
O3 .7910(5) .2156(9) .1659(4) .0479(15) Uani d . 1 . O
O4 .9880(5) .2088(9) .2230(4) .0466(15) Uani d . 1 . O

loop_
_atom_type_symbol
_atom_type_description
_atom_type_scat_dispersion_real
_atom_type_scat_dispersion_imag
_atom_type_scat_source
C C 0.0033 0.0016 'International Tables Vol C Tables 4.2.6.8 and 6.1.1.4'
H H 0.0000 0.0000 'International Tables Vol C Tables 4.2.6.8 and 6.1.1.4'
O O 0.0106 0.0060 'International Tables Vol C Tables 4.2.6.8 and 6.1.1.4'

loop_
_geom_angle_atom_site_label_1
_geom_angle_atom_site_label_2
_geom_angle_atom_site_label_3
_geom_angle
_geom_angle_publ_flag
C2 C1 C10 115.0(11) y
C2 C1 H1A 108.5 ?
C10 C1 H1A 108.5 ?
C2 C1 H1B 108.5 ?
C10 C1 H1B 108.5 ?
H1A C1 H1B 107.5 ?
C3 C2 C1 123.9(14) y
C3 C2 H2 118.0 ?
C1 C2 H2 118.0 ?
C2 C3 C4 121.8(13) y
C2 C3 H3 119.1 ?
C4 C3 H3 119.1 ?
C3 C4 C5 114.2(12) y
C3 C4 H4A 108.7 ?
C5 C4 H4A 108.7 ?
C3 C4 H4B 108.7 ?
C5 C4 H4B 108.7 ?
H4A C4 H4B 107.6 ?
O1 C5 C4 108.3(8) y
O1 C5 C6 109.0(8) ?
C4 C5 C6 109.7(9) ?
O1 C5 C10 108.2(8) y
C4 C5 C10 114.0(8) ?
C6 C5 C10 107.6(7) ?
O2 C6 C7 122.9(10) ?
O2 C6 C5 120.0(9) ?
C7 C6 C5 117.1(9) ?
C6 C7 C8 111.0(8) ?
C6 C7 H7A 109.4 ?
C8 C7 H7A 109.4 ?
C6 C7 H7B 109.4 ?
C8 C7 H7B 109.4 ?
H7A C7 H7B 108.0 ?
C14 C8 C9 108.3(7) ?
C14 C8 C7 111.4(7) ?
C9 C8 C7 111.7(7) ?
C14 C8 H8 108.5 ?
C9 C8 H8 108.5 ?
C7 C8 H8 108.5 ?
C11 C9 C8 110.8(7) ?
C11 C9 C10 113.3(8) ?
C8 C9 C10 111.9(6) ?
C11 C9 H9 106.8 ?
C8 C9 H9 106.8 ?
C10 C9 H9 106.8 ?
C19 C10 C1 108.8(9) y
C19 C10 C5 110.5(7) y
C1 C10 C5 106.1(7) y
C19 C10 C9 111.9(7) ?
C1 C10 C9 111.3(7) ?
C5 C10 C9 108.2(7) ?
C9 C11 C12 113.1(8) ?
C9 C11 H11A 109.0 ?
C12 C11 H11A 109.0 ?
C9 C11 H11B 109.0 ?
C12 C11 H11B 109.0 ?
H11A C11 H11B 107.8 ?
C13 C12 C11 111.3(7) ?
C13 C12 H12A 109.4 ?
C11 C12 H12A 109.4 ?
C13 C12 H12B 109.4 ?
C11 C12 H12B 109.4 ?
H12A C12 H12B 108.0 ?
C18 C13 C12 110.6(8) ?
C18 C13 C14 112.8(7) ?
C12 C13 C14 108.2(7) ?
C18 C13 C17 111.8(7) ?
C12 C13 C17 113.8(6) ?
C14 C13 C17 99.2(7) ?
C8 C14 C13 114.1(7) ?
C8 C14 C15 120.4(8) ?
C13 C14 C15 103.3(6) ?
C8 C14 H14 106.0 ?
C13 C14 H14 106.0 ?
C15 C14 H14 106.0 ?
C16 C15 C14 101.3(7) ?
C16 C15 H15A 111.5 ?
C14 C15 H15A 111.5 ?
C16 C15 H15B 111.5 ?
C14 C15 H15B 111.5 ?
H15A C15 H15B 109.3 ?
O3 C16 C15 113.0(7) ?
O3 C16 C17 105.0(7) ?
C15 C16 C17 107.9(7) ?
O3 C16 H16 110.2 ?
C15 C16 H16 110.2 ?
C17 C16 H16 110.2 ?
C20 C17 C16 103.9(6) ?
C20 C17 C13 119.9(7) ?
C16 C17 C13 104.1(6) ?
C20 C17 H17 109.4 ?
C16 C17 H17 109.4 ?
C13 C17 H17 109.4 ?
C13 C18 H18A 109.5 ?
C13 C18 H18B 109.5 ?
H18A C18 H18B 109.5 ?
C13 C18 H18C 109.5(5) ?
H18A C18 H18C 109.5 ?
H18B C18 H18C 109.5 ?
C10 C19 H19A 109.5 ?
C10 C19 H19B 109.5 ?
H19A C19 H19B 109.5 ?
C10 C19 H19C 109.5 ?
H19A C19 H19C 109.5 ?
H19B C19 H19C 109.5 ?
C21 C20 C22 115.1(7) ?
C21 C20 C17 113.8(7) ?
C22 C20 C17 103.3(7) ?
C21 C20 H20 108.1 ?
C22 C20 H20 108.1 ?
C17 C20 H20 108.1 ?
C20 C21 H21A 109.5 ?
C20 C21 H21B 109.5 ?
H21A C21 H21B 109.5 ?
C20 C21 H21C 109.5 ?
H21A C21 H21C 109.5 ?
H21B C21 H21C 109.5 ?
O3 C22 O4 110.3(7) ?
O3 C22 C23 108.4(7) ?
O4 C22 C23 110.6(7) ?
O3 C22 C20 104.5(6) ?
O4 C22 C20 106.8(7) ?
C23 C22 C20 116.2(8) ?
C22 C23 C24 111.2(8) ?
C22 C23 H23A 109.4 ?
C24 C23 H23A 109.4 ?
C22 C23 H23B 109.4 ?
C24 C23 H23B 109.4 ?
H23A C23 H23B 108.0 ?
C25 C24 C23 110.4(7) ?
C25 C24 H24A 109.6 ?
C23 C24 H24A 109.6 ?
C25 C24 H24B 109.6 ?
C23 C24 H24B 109.6 ?
H24A C24 H24B 108.1 ?
C26 C25 C24 108.9(7) ?
C26 C25 C27 108.8(9) ?
C24 C25 C27 111.1(8) ?
C26 C25 H25 109.3 ?
C24 C25 H25 109.3 ?
C27 C25 H25 109.3 ?
O4 C26 C25 112.2(8) ?
O4 C26 H26A 109.2 ?
C25 C26 H26A 109.2 ?
O4 C26 H26B 109.2 ?
C25 C26 H26B 109.2 ?
H26A C26 H26B 107.9 ?
C25 C27 H27A 109.5 ?
C25 C27 H27B 109.5 ?
H27A C27 H27B 109.5 ?
C25 C27 H27C 109.5 ?
H27A C27 H27C 109.5 ?
H27B C27 H27C 109.5 ?
C5 O1 H1 119.8 ?
C22 O3 C16 107.2(6) ?
C22 O4 C26 112.7(6) ?

loop_
_geom_bond_atom_site_label_1
_geom_bond_atom_site_label_2
_geom_bond_site_symmetry_2
_geom_bond_distance
_geom_bond_publ_flag
C1 C2 . 1.48(2) y
C1 C10 . 1.529(13) y
C1 H1A . .97 ?
C1 H1B . .97 ?
C2 C3 . 1.33(2) y
C2 H2 . .93 ?
C3 C4 . 1.47(2) y
C3 H3 . .93 ?
C4 C5 . 1.518(14) y
C4 H4A . .97 ?
C4 H4B . .97 ?
C5 O1 . 1.418(10) y
C5 C6 . 1.536(14) y
C5 C10 . 1.564(13) y
C6 O2 . 1.214(12) y
C6 C7 . 1.496(14) ?
C7 C8 . 1.548(13) ?
C7 H7A . .97 ?
C7 H7B . .97 ?
C8 C14 . 1.512(11) ?
C8 C9 . 1.549(12) ?
C8 H8 . .98 ?
C9 C11 . 1.526(13) ?
C9 C10 . 1.562(11) y
C9 H9 . .98 ?
C10 C19 . 1.510(12) y
C11 C12 . 1.544(12) ?
C11 H11A . .97 ?
C11 H11B . .97 ?
C12 C13 . 1.516(11) ?
C12 H12A . .97 ?
C12 H12B . .97 ?
C13 C18 . 1.524(11) ?
C13 C14 . 1.543(11) ?
C13 C17 . 1.554(11) ?
C14 C15 . 1.542(13) ?
C14 H14 . .98 ?
C15 C16 . 1.519(12) ?
C15 H15A . .97 ?
C15 H15B . .97 ?
C16 O3 . 1.424(10) ?
C16 C17 . 1.558(13) ?
C16 H16 . .98 ?
C17 C20 . 1.548(11) ?
C17 H17 . .98 ?
C18 H18A . .96 ?
C18 H18B . .96 ?
C18 H18C . .96 ?
C19 H19A . .96 ?
C19 H19B . .96 ?
C19 H19C . .96 ?
C20 C21 . 1.515(11) ?
C20 C22 . 1.532(12) ?
C20 H20 . .98 ?
C21 H21A . .96 ?
C21 H21B . .96 ?
C21 H21C . .96 ?
C22 O3 . 1.417(10) ?
C22 O4 . 1.431(10) ?
C22 C23 . 1.506(11) ?
C23 C24 . 1.534(14) ?
C23 H23A . .97 ?
C23 H23B . .97 ?
C24 C25 . 1.504(13) ?
C24 H24A . .97 ?
C24 H24B . .97 ?
C25 C26 . 1.508(12) ?
C25 C27 . 1.52(2) ?
C25 H25 . .98 ?
C26 O4 . 1.433(12) ?
C26 H26A . .97 ?
C26 H26B . .97 ?
C27 H27A . .96 ?
C27 H27B . .96 ?
C27 H27C . .96 ?
O1 H1 . .94(11) ?

loop_
_geom_torsion_atom_site_label_1
_geom_torsion_atom_site_label_2
_geom_torsion_atom_site_label_3
_geom_torsion_atom_site_label_4
_geom_torsion
_geom_torsion_publ_flag
C10 C1 C2 C3 22.5(18) y
C1 C2 C3 C4 -3(2) y
C2 C3 C4 C5 11.9(19) y
C3 C4 C5 O1 80.5(12) ?
C3 C4 C5 C6 -160.7(9) ?
C3 C4 C5 C10 -40.0(12) y
O1 C5 C6 O2 6.8(14) ?
C4 C5 C6 O2 -111.6(12) ?
C10 C5 C6 O2 123.9(11) ?
O1 C5 C6 C7 -174.2(9) ?
C4 C5 C6 C7 67.3(11) ?
C10 C5 C6 C7 -57.2(11) ?
O2 C6 C7 C8 -129.5(12) ?
C5 C6 C7 C8 51.6(12) ?
C6 C7 C8 C14 -169.3(8) ?
C6 C7 C8 C9 -48.1(11) ?
C14 C8 C9 C11 -54.6(9) ?
C7 C8 C9 C11 -177.7(8) ?
C14 C8 C9 C10 177.9(7) ?
C7 C8 C9 C10 54.8(10) ?
C2 C1 C10 C19 -165.1(9) ?
C2 C1 C10 C5 -46.3(11) y
C2 C1 C10 C9 71.2(11) ?
O1 C5 C10 C19 53.1(10) ?
C4 C5 C10 C19 173.8(9) ?
C6 C5 C10 C19 -64.4(10) ?
O1 C5 C10 C1 -64.5(9) ?
C4 C5 C10 C1 56.1(10) y
C6 C5 C10 C1 177.9(7) ?
O1 C5 C10 C9 175.9(7) ?
C4 C5 C10 C9 -63.5(10) ?
C6 C5 C10 C9 58.4(9) ?
C11 C9 C10 C19 -64.6(10) ?
C8 C9 C10 C19 61.5(10) ?
C11 C9 C10 C1 57.3(10) ?
C8 C9 C10 C1 -176.6(8) ?
C11 C9 C10 C5 173.4(7) ?
C8 C9 C10 C5 -60.4(9) ?
C8 C9 C11 C12 54.1(10) ?
C10 C9 C11 C12 -179.1(7) ?
C9 C11 C12 C13 -54.9(11) ?
C11 C12 C13 C18 -69.4(9) ?
C11 C12 C13 C14 54.6(10) ?
C11 C12 C13 C17 163.8(8) ?
C9 C8 C14 C13 59.2(9) ?
C7 C8 C14 C13 -177.6(7) ?
C9 C8 C14 C15 -177.2(8) ?
C7 C8 C14 C15 -54.0(11) ?
C18 C13 C14 C8 63.0(10) ?
C12 C13 C14 C8 -59.6(9) ?
C17 C13 C14 C8 -178.5(7) ?
C18 C13 C14 C15 -69.5(9) ?
C12 C13 C14 C15 167.9(7) ?
C17 C13 C14 C15 49.0(8) ?
C8 C14 C15 C16 -171.9(8) ?
C13 C14 C15 C16 -43.3(9) ?
C14 C15 C16 O3 135.9(8) ?
C14 C15 C16 C17 20.2(9) ?
O3 C16 C17 C20 15.1(8) ?
C15 C16 C17 C20 135.9(8) ?
O3 C16 C17 C13 -111.2(7) ?
C15 C16 C17 C13 9.6(9) ?
C18 C13 C17 C20 -31.4(10) ?
C12 C13 C17 C20 94.8(9) ?
C14 C13 C17 C20 -150.6(7) ?
C18 C13 C17 C16 84.1(8) ?
C12 C13 C17 C16 -149.7(7) ?
C14 C13 C17 C16 -35.1(8) ?
C16 C17 C20 C21 134.2(8) ?
C13 C17 C20 C21 -110.2(9) ?
C16 C17 C20 C22 8.8(8) ?
C13 C17 C20 C22 124.4(8) ?
C21 C20 C22 O3 -154.6(7) ?
C17 C20 C22 O3 -30.1(8) ?
C21 C20 C22 O4 -37.8(10) ?
C17 C20 C22 O4 86.8(7) ?
C21 C20 C22 C23 86.0(10) ?
C17 C20 C22 C23 -149.4(7) ?
O3 C22 C23 C24 66.7(9) ?
O4 C22 C23 C24 -54.3(10) ?
C20 C22 C23 C24 -176.1(7) ?
C22 C23 C24 C25 53.6(10) ?
C23 C24 C25 C26 -53.7(10) ?
C23 C24 C25 C27 -173.5(8) ?
C24 C25 C26 O4 57.3(10) ?
C27 C25 C26 O4 178.5(8) ?
O4 C22 O3 C16 -72.4(8) ?
C23 C22 O3 C16 166.4(8) ?
C20 C22 O3 C16 42.0(9) ?
C15 C16 O3 C22 -153.2(8) ?
C17 C16 O3 C22 -35.8(8) ?
O3 C22 O4 C26 -62.2(8) ?
C23 C22 O4 C26 57.6(10) ?
C20 C22 O4 C26 -175.2(7) ?
C25 C26 O4 C22 -60.1(9) ?

loop_
_cod_related_entry_id
_cod_related_entry_database
_cod_related_entry_code
1 ChemSpider 21186224
